data_1518128
loop_
_publ_author_name
'Inami, Tasuku'
'Kurahashi, Takuya'
'Matsubara, Seijiro'

_publ_section_title
;
 Nickel-catalyzed reaction of thioisatins and alkynes: a facile synthesis
 of thiochromones.
;
_journal_issue 21
_journal_name_full 'Organic letters'
_journal_page_first 5660
_journal_page_last 5662
_journal_paper_doi 10.1021/ol5026102
_journal_volume 16
_journal_year 2014
_chemical_formula_sum 'C14 H14 O S'
_chemical_formula_weight 230.31
_chemical_name_systematic
; 
 ? 
;
_space_group_IT_number 14
_symmetry_cell_setting monoclinic
_symmetry_space_group_name_Hall '-P 2yn'
_symmetry_space_group_name_H-M 'P 1 21/n 1'
_atom_sites_solution_hydrogens geom
_atom_sites_solution_primary direct
_atom_sites_solution_secondary difmap
_audit_creation_method SHELXL-97
_cell_angle_alpha 90.00
_cell_angle_beta 104.252(3)
_cell_angle_gamma 90.00
_cell_formula_units_Z 4
_cell_length_a 8.9939(15)
_cell_length_b 8.1628(14)
_cell_length_c 17.126(3)
_cell_measurement_reflns_used 2675
_cell_measurement_temperature 298(2)
_cell_measurement_theta_max 26.79
_cell_measurement_theta_min 2.34
_cell_volume 1218.6(4)
_computing_cell_refinement 'Bruker SMART'
_computing_data_collection 'Bruker SMART'
_computing_data_reduction 'Bruker SAINT'
_computing_molecular_graphics 'Bruker SHELXTL'
_computing_publication_material 'Bruker SHELXTL'
_computing_structure_refinement 'SHELXL-97 (Sheldrick, 1997)'
_computing_structure_solution 'SHELXS-97 (Sheldrick, 1990)'
_diffrn_ambient_temperature 298(2)
_diffrn_measured_fraction_theta_full 0.995
_diffrn_measured_fraction_theta_max 0.995
_diffrn_measurement_device_type 'CCD area detector'
_diffrn_measurement_method 'phi and omega scans'
_diffrn_radiation_monochromator graphite
_diffrn_radiation_source 'fine-focus sealed tube'
_diffrn_radiation_type MoK\a
_diffrn_radiation_wavelength 0.71073
_diffrn_reflns_av_R_equivalents 0.0186
_diffrn_reflns_av_sigmaI/netI 0.0224
_diffrn_reflns_limit_h_max 11
_diffrn_reflns_limit_h_min -11
_diffrn_reflns_limit_k_max 10
_diffrn_reflns_limit_k_min -10
_diffrn_reflns_limit_l_max 16
_diffrn_reflns_limit_l_min -21
_diffrn_reflns_number 7183
_diffrn_reflns_theta_full 27.00
_diffrn_reflns_theta_max 27.00
_diffrn_reflns_theta_min 2.36
_exptl_absorpt_coefficient_mu 0.241
_exptl_absorpt_correction_T_max 0.9810
_exptl_absorpt_correction_T_min 0.9763
_exptl_absorpt_correction_type none
_exptl_crystal_colour colorless
_exptl_crystal_density_diffrn 1.255
_exptl_crystal_density_method 'not measured'
_exptl_crystal_description plate
_exptl_crystal_F_000 488
_exptl_crystal_size_max 0.10
_exptl_crystal_size_mid 0.10
_exptl_crystal_size_min 0.08
_refine_diff_density_max 0.317
_refine_diff_density_min -0.217
_refine_diff_density_rms 0.057
_refine_ls_extinction_method none
_refine_ls_goodness_of_fit_ref 1.066
_refine_ls_hydrogen_treatment constr
_refine_ls_matrix_type full
_refine_ls_number_parameters 147
_refine_ls_number_reflns 2656
_refine_ls_number_restraints 0
_refine_ls_restrained_S_all 1.066
_refine_ls_R_factor_all 0.0551
_refine_ls_R_factor_gt 0.0479
_refine_ls_shift/su_max 0.000
_refine_ls_shift/su_mean 0.000
_refine_ls_structure_factor_coef Fsqd
_refine_ls_weighting_details 'calc w=1/[\s^2^(Fo^2^)+(0.0875P)^2^+0.1443P] where P=(Fo^2^+2Fc^2^)/3'
_refine_ls_weighting_scheme calc
_refine_ls_wR_factor_gt 0.1348
_refine_ls_wR_factor_ref 0.1414
_reflns_number_gt 2228
_reflns_number_total 2656
_reflns_threshold_expression >2sigma(I)
_cod_data_source_file ol5026102_si_003.cif
_cod_data_source_block 3ad
_cod_depositor_comments
;
The following automatic conversions were performed:

'_symmetry_cell_setting' value 'Monoclinic' changed to 'monoclinic'
according to
/home/saulius/struct/COD-crude-data--automatic-downloads/rss-feeds/ACS/lib/dictionaries/cif_core.dic
dictionary named 'cif_core.dic' version 2.4.2 from 2011-04-26.

Automatic conversion script
Id: cif_fix_values 2827 2014-09-09 07:05:25Z andrius 

 Adding full bibliography for 1518126--1518130.cif.
;
_cod_original_sg_symbol_H-M P2(1)/n
_cod_database_code 1518128

loop_
_symmetry_equiv_pos_as_xyz
'x, y, z'
'-x+1/2, y+1/2, -z+1/2'
'-x, -y, -z'
'x-1/2, -y-1/2, z-1/2'

loop_
_atom_site_label
_atom_site_type_symbol
_atom_site_fract_x
_atom_site_fract_y
_atom_site_fract_z
_atom_site_U_iso_or_equiv
_atom_site_adp_type
_atom_site_occupancy
_atom_site_symmetry_multiplicity
_atom_site_calc_flag
_atom_site_refinement_flags
O1 O 0.30494(17) 0.64484(15) -0.07406(8) 0.0591(4) Uani 1 1 d .
C1 C 0.31758(18) 0.20965(18) -0.02961(10) 0.0428(4) Uani 1 1 d .
C2 C 0.31215(17) 0.35749(19) -0.07098(10) 0.0397(4) Uani 1 1 d .
C3 C 0.28214(16) 0.53155(19) 0.04762(9) 0.0400(4) Uani 1 1 d .
C4 C 0.28648(18) 0.3993(2) 0.09615(10) 0.0433(4) Uani 1 1 d .
C5 C 0.31693(19) 0.3519(2) -0.15217(10) 0.0474(4) Uani 1 1 d .
H5 H 0.3127 0.4493 -0.1808 0.057 Uiso 1 1 calc R
C6 C 0.30077(17) 0.52007(19) -0.03457(9) 0.0410(4) Uani 1 1 d .
C7 C 0.2696(2) 0.4099(2) 0.18077(10) 0.0560(5) Uani 1 1 d .
C8 C 0.3284(2) 0.0608(2) -0.06901(11) 0.0522(4) Uani 1 1 d .
H8 H 0.3320 -0.0376 -0.0412 0.063 Uiso 1 1 calc R
C9 C 0.3277(2) 0.2062(2) -0.19038(12) 0.0554(5) Uani 1 1 d .
H9 H 0.3309 0.2052 -0.2442 0.066 Uiso 1 1 calc R
C10 C 0.2594(2) 0.70147(19) 0.07678(10) 0.0466(4) Uani 1 1 d .
H10A H 0.3368 0.7735 0.0650 0.056 Uiso 1 1 calc R
H10B H 0.2736 0.6990 0.1348 0.056 Uiso 1 1 calc R
C11 C 0.3337(2) 0.0601(2) -0.14798(12) 0.0572(5) Uani 1 1 d .
H11 H 0.3413 -0.0389 -0.1736 0.069 Uiso 1 1 calc R
C12 C 0.1012(2) 0.7708(3) 0.03815(13) 0.0610(5) Uani 1 1 d .
H12A H 0.0849 0.7698 -0.0194 0.091 Uiso 1 1 calc R
H12B H 0.0948 0.8813 0.0562 0.091 Uiso 1 1 calc R
H12C H 0.0243 0.7050 0.0532 0.091 Uiso 1 1 calc R
C13 C 0.3996(3) 0.4058(4) 0.24301(14) 0.1050(11) Uani 1 1 d .
H13A H 0.3916 0.4103 0.2961 0.126 Uiso 1 1 calc R
H13B H 0.4957 0.3984 0.2320 0.126 Uiso 1 1 calc R
C14 C 0.1200(3) 0.4210(4) 0.19361(14) 0.0874(8) Uani 1 1 d .
H14A H 0.1271 0.4444 0.2493 0.131 Uiso 1 1 calc R
H14B H 0.0673 0.3189 0.1794 0.131 Uiso 1 1 calc R
H14C H 0.0644 0.5071 0.1608 0.131 Uiso 1 1 calc R
S1 S 0.31099(5) 0.19782(5) 0.07040(3) 0.0521(2) Uani 1 1 d .

loop_
_atom_site_aniso_label
_atom_site_aniso_U_11
_atom_site_aniso_U_22
_atom_site_aniso_U_33
_atom_site_aniso_U_23
_atom_site_aniso_U_13
_atom_site_aniso_U_12
O1 0.0908(10) 0.0368(7) 0.0559(8) 0.0095(5) 0.0301(7) 0.0015(6)
C1 0.0409(8) 0.0382(9) 0.0493(9) 0.0047(6) 0.0109(7) 0.0020(6)
C2 0.0370(8) 0.0367(8) 0.0455(9) 0.0035(6) 0.0108(6) 0.0018(6)
C3 0.0374(7) 0.0388(8) 0.0429(8) 0.0021(6) 0.0082(6) -0.0003(6)
C4 0.0412(8) 0.0444(9) 0.0440(9) 0.0055(7) 0.0102(6) -0.0011(6)
C5 0.0511(9) 0.0461(9) 0.0456(9) 0.0044(7) 0.0128(7) 0.0027(7)
C6 0.0430(8) 0.0354(8) 0.0448(9) 0.0059(6) 0.0113(6) 0.0005(6)
C7 0.0663(11) 0.0585(11) 0.0450(10) 0.0069(8) 0.0169(8) -0.0074(9)
C8 0.0554(10) 0.0348(9) 0.0625(11) 0.0030(7) 0.0074(8) 0.0044(7)
C9 0.0594(11) 0.0576(12) 0.0484(10) -0.0054(8) 0.0121(8) 0.0043(8)
C10 0.0517(9) 0.0429(9) 0.0440(9) -0.0025(7) 0.0095(7) -0.0021(7)
C11 0.0580(10) 0.0459(10) 0.0638(12) -0.0116(8) 0.0073(8) 0.0061(8)
C12 0.0563(11) 0.0523(11) 0.0718(13) -0.0088(9) 0.0108(9) 0.0098(8)
C13 0.0838(17) 0.178(3) 0.0483(13) 0.0308(16) 0.0074(11) -0.0247(18)
C14 0.0839(16) 0.122(2) 0.0664(14) 0.0031(14) 0.0384(12) 0.0024(15)
S1 0.0668(3) 0.0385(3) 0.0521(3) 0.01369(17) 0.0165(2) 0.00419(18)

loop_
_atom_type_symbol
_atom_type_description
_atom_type_scat_dispersion_real
_atom_type_scat_dispersion_imag
_atom_type_scat_source
C C 0.0033 0.0016 'International Tables Vol C Tables 4.2.6.8 and 6.1.1.4'
H H 0.0000 0.0000 'International Tables Vol C Tables 4.2.6.8 and 6.1.1.4'
O O 0.0106 0.0060 'International Tables Vol C Tables 4.2.6.8 and 6.1.1.4'
S S 0.1246 0.1234 'International Tables Vol C Tables 4.2.6.8 and 6.1.1.4'

loop_
_geom_angle_atom_site_label_1
_geom_angle_atom_site_label_2
_geom_angle_atom_site_label_3
_geom_angle
C2 C1 C8 120.17(16)
C2 C1 S1 123.07(13)
C8 C1 S1 116.76(13)
C1 C2 C5 118.03(15)
C1 C2 C6 124.01(15)
C5 C2 C6 117.97(14)
C4 C3 C6 123.11(15)
C4 C3 C10 121.04(15)
C6 C3 C10 115.85(13)
C3 C4 C7 123.56(16)
C3 C4 S1 125.88(13)
C7 C4 S1 110.57(12)
C9 C5 C2 121.60(17)
C9 C5 H5 119.2
C2 C5 H5 119.2
O1 C6 C3 120.24(14)
O1 C6 C2 119.78(14)
C3 C6 C2 119.97(13)
C13 C7 C14 122.7(2)
C13 C7 C4 118.63(18)
C14 C7 C4 118.70(18)
C11 C8 C1 120.21(16)
C11 C8 H8 119.9
C1 C8 H8 119.9
C5 C9 C11 119.51(18)
C5 C9 H9 120.2
C11 C9 H9 120.2
C3 C10 C12 112.78(14)
C3 C10 H10A 109.0
C12 C10 H10A 109.0
C3 C10 H10B 109.0
C12 C10 H10B 109.0
H10A C10 H10B 107.8
C8 C11 C9 120.49(17)
C8 C11 H11 119.8
C9 C11 H11 119.8
C10 C12 H12A 109.5
C10 C12 H12B 109.5
H12A C12 H12B 109.5
C10 C12 H12C 109.5
H12A C12 H12C 109.5
H12B C12 H12C 109.5
C7 C13 H13A 120.0
C7 C13 H13B 120.0
H13A C13 H13B 120.0
C7 C14 H14A 109.5
C7 C14 H14B 109.5
H14A C14 H14B 109.5
C7 C14 H14C 109.5
H14A C14 H14C 109.5
H14B C14 H14C 109.5
C1 S1 C4 103.69(7)

loop_
_geom_bond_atom_site_label_1
_geom_bond_atom_site_label_2
_geom_bond_distance
O1 C6 1.2283(18)
C1 C2 1.394(2)
C1 C8 1.405(2)
C1 S1 1.7309(18)
C2 C5 1.402(2)
C2 C6 1.480(2)
C3 C4 1.357(2)
C3 C6 1.461(2)
C3 C10 1.505(2)
C4 C7 1.496(2)
C4 S1 1.7308(18)
C5 C9 1.372(2)
C5 H5 0.9300
C7 C13 1.375(3)
C7 C14 1.418(3)
C8 C11 1.365(3)
C8 H8 0.9300
C9 C11 1.391(3)
C9 H9 0.9300
C10 C12 1.522(3)
C10 H10A 0.9700
C10 H10B 0.9700
C11 H11 0.9300
C12 H12A 0.9600
C12 H12B 0.9600
C12 H12C 0.9600
C13 H13A 0.9300
C13 H13B 0.9300
C14 H14A 0.9600
C14 H14B 0.9600
C14 H14C 0.9600
